data_7213945
loop_
_publ_author_name
'Guo, Huadong'
'Guo, Xianmin'
'Zou, Hengye'
'Qi, Yanjuan'
'Chen, Ruizhan'

_publ_section_title
;
 Syntheses, structures and luminescent properties of seven metal--organic
 frameworks constructed with a rigid bis(imidazole) ligand and versatile
 carboxylate acids
;
_journal_issue 11
_journal_name_full CrystEngComm
_journal_page_first 2176
_journal_paper_doi 10.1039/c3ce42339e
_journal_volume 16
_journal_year 2014
_chemical_formula_moiety 'C60 H44 N8 O13 Zn2'
_chemical_formula_sum 'C60 H44 N8 O13 Zn2'
_chemical_formula_weight 1215.77
_chemical_melting_point ?
_chemical_name_systematic
;
 ?
;
_space_group_IT_number 14
_symmetry_cell_setting monoclinic
_symmetry_space_group_name_Hall '-P 2ybc'
_symmetry_space_group_name_H-M 'P 1 21/c 1'
_atom_sites_solution_hydrogens geom
_atom_sites_solution_primary direct
_atom_sites_solution_secondary difmap
_audit_creation_method SHELXL-97
_cell_angle_alpha 90.00
_cell_angle_beta 94.1230(10)
_cell_angle_gamma 90.00
_cell_formula_units_Z 4
_cell_length_a 13.0926(5)
_cell_length_b 20.9762(8)
_cell_length_c 20.0992(8)
_cell_measurement_reflns_used 10893
_cell_measurement_temperature 293(2)
_cell_measurement_theta_max 26.02
_cell_measurement_theta_min 1.61
_cell_volume 5505.6(4)
_computing_cell_refinement 'Bruker SMART'
_computing_data_collection 'Bruker SMART'
_computing_data_reduction 'Bruker SAINT'
_computing_molecular_graphics SHELXP-97
_computing_publication_material SHELXTL
_computing_structure_refinement 'SHELXL-97 (Sheldrick, 1997)'
_computing_structure_solution 'SHELXS-97 (Sheldrick, 1990)'
_diffrn_ambient_temperature 293(2)
_diffrn_detector_area_resol_mean 9.00cm
_diffrn_measured_fraction_theta_full 0.999
_diffrn_measured_fraction_theta_max 0.999
_diffrn_measurement_device_type 'CCD area detector'
_diffrn_measurement_method 'phi and omega scans'
_diffrn_radiation_monochromator graphite
_diffrn_radiation_source 'fine-focus sealed tube'
_diffrn_radiation_type MoK\a
_diffrn_radiation_wavelength 0.71073
_diffrn_reflns_av_R_equivalents 0.0561
_diffrn_reflns_av_sigmaI/netI 0.0706
_diffrn_reflns_limit_h_max 15
_diffrn_reflns_limit_h_min -16
_diffrn_reflns_limit_k_max 25
_diffrn_reflns_limit_k_min -25
_diffrn_reflns_limit_l_max 24
_diffrn_reflns_limit_l_min -18
_diffrn_reflns_number 30329
_diffrn_reflns_theta_full 26.07
_diffrn_reflns_theta_max 26.07
_diffrn_reflns_theta_min 1.41
_diffrn_standards_decay_% none
_diffrn_standards_interval_count none
_diffrn_standards_interval_time none
_diffrn_standards_number none
_exptl_absorpt_coefficient_mu 0.946
_exptl_absorpt_correction_T_max 0.794
_exptl_absorpt_correction_T_min 0.774
_exptl_absorpt_correction_type empirical
_exptl_absorpt_process_details SADABS
_exptl_crystal_colour yellow
_exptl_crystal_density_diffrn 1.467
_exptl_crystal_density_method 'not measured'
_exptl_crystal_description block
_exptl_crystal_F_000 2496
_exptl_crystal_size_max 0.28
_exptl_crystal_size_mid 0.26
_exptl_crystal_size_min 0.25
_refine_diff_density_max 1.926
_refine_diff_density_min -0.536
_refine_diff_density_rms 0.091
_refine_ls_extinction_method none
_refine_ls_goodness_of_fit_ref 1.021
_refine_ls_hydrogen_treatment mixed
_refine_ls_matrix_type full
_refine_ls_number_parameters 743
_refine_ls_number_reflns 10893
_refine_ls_number_restraints 0
_refine_ls_restrained_S_all 1.021
_refine_ls_R_factor_all 0.0839
_refine_ls_R_factor_gt 0.0510
_refine_ls_shift/su_max 0.002
_refine_ls_shift/su_mean 0.000
_refine_ls_structure_factor_coef Fsqd
_refine_ls_weighting_details 'calc w=1/[\s^2^(Fo^2^)+(0.0671P)^2^+5.5604P] where P=(Fo^2^+2Fc^2^)/3'
_refine_ls_weighting_scheme calc
_refine_ls_wR_factor_gt 0.1263
_refine_ls_wR_factor_ref 0.1448
_reflns_number_gt 7536
_reflns_number_total 10893
_reflns_threshold_expression >2sigma(I)
_cod_data_source_file c3ce42339e.txt
_cod_data_source_block 6
_cod_depositor_comments
;
The following automatic conversions were performed:

'_chemical_melting_point' value 'not measured' was changed to '?' -
the value is undefined or not given.

Automatic conversion script
Id: cif_fix_values 2281 2013-09-26 08:29:07Z andrius 
;
_cod_original_sg_symbol_H-M p21/c
_cod_database_code 7213945

loop_
_symmetry_equiv_pos_as_xyz
'x, y, z'
'-x, y+1/2, -z+1/2'
'-x, -y, -z'
'x, -y-1/2, z-1/2'

loop_
_atom_site_label
_atom_site_type_symbol
_atom_site_fract_x
_atom_site_fract_y
_atom_site_fract_z
_atom_site_U_iso_or_equiv
_atom_site_adp_type
_atom_site_occupancy
_atom_site_symmetry_multiplicity
_atom_site_calc_flag
_atom_site_refinement_flags
C1 C 0.9541(3) -0.47396(19) 1.0782(2) 0.0259(9) Uani 1 1 d .
H1 H 1.0165 -0.4635 1.0616 0.031 Uiso 1 1 calc R
C2 C 0.9108(3) -0.5321(2) 1.0750(2) 0.0287(10) Uani 1 1 d .
H2 H 0.9365 -0.5685 1.0558 0.034 Uiso 1 1 calc R
C3 C 0.8123(3) -0.46629(19) 1.1256(2) 0.0233(9) Uani 1 1 d .
H3 H 0.7576 -0.4502 1.1475 0.028 Uiso 1 1 calc R
C4 C 0.7459(3) -0.5762(2) 1.1118(2) 0.0331(11) Uani 1 1 d .
C5 C 0.7399(5) -0.6242(3) 1.0658(3) 0.079(2) Uani 1 1 d .
H5 H 0.7864 -0.6262 1.0329 0.095 Uiso 1 1 calc R
C6 C 0.6634(6) -0.6703(3) 1.0684(4) 0.111(4) Uani 1 1 d .
H6 H 0.6588 -0.7032 1.0373 0.134 Uiso 1 1 calc R
C7 C 0.5950(4) -0.6671(2) 1.1170(3) 0.0554(17) Uani 1 1 d .
C8 C 0.6020(3) -0.6180(2) 1.1630(2) 0.0290(10) Uani 1 1 d .
C9 C 0.6780(3) -0.57246(19) 1.1615(2) 0.0266(9) Uani 1 1 d .
H9 H 0.6835 -0.5400 1.1931 0.032 Uiso 1 1 calc R
C10 C 0.5075(4) -0.7076(2) 1.1310(3) 0.0557(16) Uani 1 1 d .
C11 C 0.4710(5) -0.7630(3) 1.1024(3) 0.085(3) Uani 1 1 d .
H11 H 0.5042 -0.7816 1.0680 0.102 Uiso 1 1 calc R
C12 C 0.3838(5) -0.7916(3) 1.1252(3) 0.0637(19) Uani 1 1 d .
H12 H 0.3574 -0.8287 1.1051 0.076 Uiso 1 1 calc R
C13 C 0.3371(3) -0.7645(2) 1.1775(2) 0.0314(10) Uani 1 1 d .
C14 C 0.3743(3) -0.70937(19) 1.2076(2) 0.0256(9) Uani 1 1 d .
H14 H 0.3421 -0.6914 1.2429 0.031 Uiso 1 1 calc R
C15 C 0.4603(3) -0.6812(2) 1.1844(2) 0.0270(9) Uani 1 1 d .
C16 C 0.5163(3) -0.62207(19) 1.2101(2) 0.0249(9) Uani 1 1 d .
C17 C 0.5572(4) -0.6309(3) 1.2824(2) 0.0524(15) Uani 1 1 d .
H17A H 0.5923 -0.5929 1.2978 0.079 Uiso 1 1 calc R
H17B H 0.6038 -0.6663 1.2854 0.079 Uiso 1 1 calc R
H17C H 0.5012 -0.6391 1.3095 0.079 Uiso 1 1 calc R
C18 C 0.4486(4) -0.5630(2) 1.2039(3) 0.0503(14) Uani 1 1 d .
H18A H 0.4867 -0.5266 1.2206 0.075 Uiso 1 1 calc R
H18B H 0.3899 -0.5689 1.2291 0.075 Uiso 1 1 calc R
H18C H 0.4266 -0.5562 1.1578 0.075 Uiso 1 1 calc R
C19 C 0.2270(3) -0.8005(2) 1.2657(2) 0.0274(9) Uani 1 1 d .
H19 H 0.2689 -0.7856 1.3017 0.033 Uiso 1 1 calc R
C20 C 0.1030(3) -0.8437(2) 1.2069(2) 0.0329(10) Uani 1 1 d .
H20 H 0.0417 -0.8647 1.1952 0.040 Uiso 1 1 calc R
C21 C 0.1694(3) -0.8229(2) 1.1637(2) 0.0361(11) Uani 1 1 d .
H21 H 0.1630 -0.8267 1.1175 0.043 Uiso 1 1 calc R
C22 C 0.6602(6) 0.1958(2) 0.9529(4) 0.094(3) Uani 1 1 d .
H22 H 0.6171 0.2201 0.9777 0.112 Uiso 1 1 calc R
C23 C 0.7335(6) 0.2196(2) 0.9156(4) 0.092(3) Uani 1 1 d .
H23 H 0.7514 0.2622 0.9110 0.110 Uiso 1 1 calc R
C24 C 0.7280(3) 0.11699(19) 0.9073(2) 0.0230(9) Uani 1 1 d .
H24 H 0.7420 0.0756 0.8940 0.028 Uiso 1 1 calc R
C25 C 0.8446(3) 0.1697(2) 0.8340(2) 0.0302(10) Uani 1 1 d .
C26 C 0.8289(4) 0.2151(2) 0.7835(2) 0.0383(12) Uani 1 1 d .
H26 H 0.7770 0.2451 0.7853 0.046 Uiso 1 1 calc R
C27 C 0.8911(4) 0.2150(2) 0.7308(2) 0.0355(11) Uani 1 1 d .
H27 H 0.8834 0.2462 0.6979 0.043 Uiso 1 1 calc R
C28 C 0.9648(3) 0.16816(19) 0.7273(2) 0.0272(9) Uani 1 1 d .
C29 C 0.9801(3) 0.12322(19) 0.7783(2) 0.0242(9) Uani 1 1 d .
C30 C 0.9201(3) 0.1237(2) 0.8325(2) 0.0272(9) Uani 1 1 d .
H30 H 0.9304 0.0941 0.8668 0.033 Uiso 1 1 calc R
C31 C 1.0623(3) 0.07595(19) 0.7635(2) 0.0241(9) Uani 1 1 d .
C32 C 1.0923(3) 0.10054(19) 0.6965(2) 0.0247(9) Uani 1 1 d .
C33 C 1.1649(3) 0.0751(2) 0.6572(2) 0.0259(9) Uani 1 1 d .
H33 H 1.2044 0.0402 0.6714 0.031 Uiso 1 1 calc R
C34 C 1.1767(3) 0.1034(2) 0.5957(2) 0.0287(10) Uani 1 1 d .
C35 C 1.1177(3) 0.1552(2) 0.5735(2) 0.0331(10) Uani 1 1 d .
H35 H 1.1255 0.1724 0.5315 0.040 Uiso 1 1 calc R
C36 C 1.0478(4) 0.1811(2) 0.6137(2) 0.0358(11) Uani 1 1 d .
H36 H 1.0096 0.2167 0.5997 0.043 Uiso 1 1 calc R
C37 C 1.0346(3) 0.15344(19) 0.6756(2) 0.0275(9) Uani 1 1 d .
C38 C 1.0184(3) 0.00859(19) 0.7574(2) 0.0308(10) Uani 1 1 d .
H38A H 1.0718 -0.0207 0.7480 0.046 Uiso 1 1 calc R
H38B H 0.9654 0.0073 0.7219 0.046 Uiso 1 1 calc R
H38C H 0.9905 -0.0032 0.7985 0.046 Uiso 1 1 calc R
C39 C 1.1536(3) 0.0773(2) 0.8162(2) 0.0381(11) Uani 1 1 d .
H39A H 1.2038 0.0466 0.8048 0.057 Uiso 1 1 calc R
H39B H 1.1302 0.0670 0.8592 0.057 Uiso 1 1 calc R
H39C H 1.1836 0.1191 0.8177 0.057 Uiso 1 1 calc R
C40 C 1.2832(3) 0.0158(2) 0.5503(2) 0.0386(11) Uani 1 1 d .
H40 H 1.2576 -0.0191 0.5723 0.046 Uiso 1 1 calc R
C41 C 1.3584(4) 0.0154(3) 0.5078(2) 0.0437(12) Uani 1 1 d .
H41 H 1.3944 -0.0205 0.4958 0.052 Uiso 1 1 calc R
C42 C 1.3085(3) 0.1127(2) 0.5139(2) 0.0371(11) Uani 1 1 d .
H42 H 1.3023 0.1565 0.5072 0.045 Uiso 1 1 calc R
C43 C 0.8508(3) -0.25052(18) 1.07502(19) 0.0219(9) Uani 1 1 d .
C44 C 0.8444(3) -0.18673(18) 1.04047(19) 0.0205(8) Uani 1 1 d .
C45 C 0.7513(3) -0.15474(17) 1.03526(19) 0.0195(8) Uani 1 1 d .
H45 H 0.6938 -0.1735 1.0517 0.023 Uiso 1 1 calc R
C46 C 0.7434(3) -0.09505(17) 1.00567(19) 0.0185(8) Uani 1 1 d .
C47 C 0.8292(3) -0.06767(18) 0.97974(19) 0.0200(8) Uani 1 1 d .
H47 H 0.8242 -0.0279 0.9593 0.024 Uiso 1 1 calc R
C48 C 0.9217(3) -0.09974(18) 0.98448(19) 0.0205(8) Uani 1 1 d .
C49 C 0.9298(3) -0.15877(18) 1.01570(19) 0.0200(8) Uani 1 1 d .
H49 H 0.9927 -0.1796 1.0200 0.024 Uiso 1 1 calc R
C50 C 1.0109(3) -0.0698(2) 0.9533(2) 0.0260(9) Uani 1 1 d .
C51 C 0.6432(3) -0.06042(18) 1.00193(19) 0.0202(8) Uani 1 1 d .
C52 C 1.1465(3) -0.37261(18) 1.1579(2) 0.0226(9) Uani 1 1 d .
C53 C 1.2459(3) -0.38270(18) 1.1981(2) 0.0219(8) Uani 1 1 d .
C54 C 1.2499(3) -0.39231(18) 1.2669(2) 0.0221(9) Uani 1 1 d .
H54 H 1.1896 -0.3918 1.2886 0.026 Uiso 1 1 calc R
C55 C 1.3426(3) -0.40264(18) 1.3034(2) 0.0225(9) Uani 1 1 d .
C56 C 1.4330(3) -0.40235(19) 1.2706(2) 0.0259(9) Uani 1 1 d .
H56 H 1.4955 -0.4081 1.2949 0.031 Uiso 1 1 calc R
C57 C 1.4302(3) -0.39358(19) 1.2019(2) 0.0245(9) Uani 1 1 d .
C58 C 1.3362(3) -0.38365(18) 1.1660(2) 0.0228(9) Uani 1 1 d .
H58 H 1.3341 -0.3776 1.1201 0.027 Uiso 1 1 calc R
C59 C 1.5254(3) -0.3996(2) 1.1650(2) 0.0305(10) Uani 1 1 d .
C60 C 1.3443(3) -0.41564(19) 1.3768(2) 0.0263(9) Uani 1 1 d .
N1 N 0.6591(3) 0.13141(16) 0.94882(18) 0.0313(9) Uani 1 1 d .
N2 N 0.7759(3) 0.16844(16) 0.88608(19) 0.0336(9) Uani 1 1 d .
N3 N 1.2522(3) 0.07828(18) 0.55454(17) 0.0298(8) Uani 1 1 d .
N4 N 1.3735(3) 0.0756(2) 0.48495(19) 0.0414(10) Uani 1 1 d .
N5 N 0.8924(2) -0.43223(15) 1.10970(16) 0.0213(7) Uani 1 1 d .
N6 N 0.8208(2) -0.52697(16) 1.10586(17) 0.0262(8) Uani 1 1 d .
N7 N 0.2486(3) -0.79494(16) 1.20157(17) 0.0275(8) Uani 1 1 d .
N8 N 0.1396(2) -0.82935(16) 1.27085(17) 0.0245(8) Uani 1 1 d .
O1 O 0.6366(2) -0.00945(12) 0.96871(14) 0.0250(6) Uani 1 1 d .
O2 O 0.57125(19) -0.08450(13) 1.03205(14) 0.0256(6) Uani 1 1 d .
O3 O 0.7720(2) -0.27890(13) 1.08735(15) 0.0311(7) Uani 1 1 d .
O4 O 0.9414(2) -0.27167(13) 1.08894(14) 0.0289(7) Uani 1 1 d .
O5 O 1.0966(2) -0.10391(16) 0.96225(19) 0.0474(9) Uani 1 1 d .
O6 O 1.0054(2) -0.02044(14) 0.92311(15) 0.0326(7) Uani 1 1 d .
O7 O 1.1435(2) -0.37541(15) 1.09636(15) 0.0353(7) Uani 1 1 d .
O8 O 1.06998(19) -0.36184(13) 1.19226(14) 0.0248(6) Uani 1 1 d .
O9 O 1.2637(2) -0.42599(17) 1.40307(16) 0.0429(8) Uani 1 1 d .
O10 O 1.4324(2) -0.41657(14) 1.40827(14) 0.0296(7) Uani 1 1 d .
O11 O 1.6077(2) -0.41460(15) 1.19282(16) 0.0363(8) Uani 1 1 d .
O12 O 1.5095(2) -0.38825(18) 1.10142(16) 0.0462(9) Uani 1 1 d .
OW1 O 1.6932(4) -0.4763(3) 1.3150(3) 0.1065(17) Uiso 1 1 d .
Zn1 Zn 0.57445(3) 0.07043(2) 0.99654(2) 0.01991(12) Uani 1 1 d .
Zn2 Zn 0.93563(3) -0.34659(2) 1.14647(2) 0.02013(13) Uani 1 1 d .

loop_
_atom_site_aniso_label
_atom_site_aniso_U_11
_atom_site_aniso_U_22
_atom_site_aniso_U_33
_atom_site_aniso_U_23
_atom_site_aniso_U_13
_atom_site_aniso_U_12
C1 0.021(2) 0.030(2) 0.028(2) -0.0010(18) 0.0111(18) 0.0018(17)
C2 0.025(2) 0.026(2) 0.036(3) -0.0020(19) 0.0163(19) 0.0010(18)
C3 0.0184(19) 0.026(2) 0.026(2) -0.0020(17) 0.0063(17) 0.0004(16)
C4 0.033(2) 0.029(2) 0.040(3) -0.007(2) 0.018(2) -0.0121(19)
C5 0.101(5) 0.057(4) 0.090(5) -0.046(3) 0.081(4) -0.052(4)
C6 0.151(7) 0.081(5) 0.118(6) -0.080(5) 0.114(6) -0.092(5)
C7 0.063(4) 0.046(3) 0.063(4) -0.032(3) 0.048(3) -0.033(3)
C8 0.030(2) 0.029(2) 0.030(2) -0.0020(19) 0.0102(19) -0.0048(18)
C9 0.026(2) 0.026(2) 0.028(2) -0.0063(18) 0.0111(18) -0.0030(17)
C10 0.069(4) 0.045(3) 0.059(4) -0.025(3) 0.044(3) -0.036(3)
C11 0.111(5) 0.071(4) 0.084(5) -0.051(4) 0.078(4) -0.060(4)
C12 0.088(4) 0.051(3) 0.058(4) -0.030(3) 0.044(3) -0.049(3)
C13 0.033(2) 0.032(2) 0.031(2) -0.0049(19) 0.014(2) -0.0142(19)
C14 0.026(2) 0.030(2) 0.022(2) -0.0037(17) 0.0069(17) -0.0049(18)
C15 0.030(2) 0.027(2) 0.025(2) -0.0038(18) 0.0079(19) -0.0077(18)
C16 0.023(2) 0.027(2) 0.025(2) -0.0049(17) 0.0067(18) -0.0087(17)
C17 0.046(3) 0.082(4) 0.029(3) 0.000(3) 0.000(2) -0.033(3)
C18 0.035(3) 0.035(3) 0.084(4) -0.007(3) 0.023(3) -0.006(2)
C19 0.024(2) 0.034(2) 0.025(2) -0.0039(18) 0.0080(18) -0.0060(18)
C20 0.030(2) 0.039(3) 0.031(2) -0.005(2) 0.003(2) -0.013(2)
C21 0.042(3) 0.042(3) 0.024(2) -0.006(2) 0.002(2) -0.017(2)
C22 0.146(6) 0.024(3) 0.127(6) -0.017(3) 0.123(6) -0.018(3)
C23 0.140(6) 0.023(3) 0.127(6) -0.024(3) 0.114(6) -0.023(3)
C24 0.023(2) 0.021(2) 0.026(2) 0.0052(17) 0.0064(17) 0.0012(16)
C25 0.035(2) 0.026(2) 0.032(2) -0.0061(19) 0.020(2) -0.0095(19)
C26 0.048(3) 0.020(2) 0.050(3) 0.001(2) 0.025(2) 0.003(2)
C27 0.049(3) 0.022(2) 0.039(3) 0.0062(19) 0.025(2) 0.003(2)
C28 0.031(2) 0.020(2) 0.032(2) -0.0008(17) 0.0138(19) -0.0051(17)
C29 0.025(2) 0.025(2) 0.023(2) -0.0035(17) 0.0090(18) -0.0067(17)
C30 0.033(2) 0.027(2) 0.023(2) -0.0040(17) 0.0127(19) -0.0110(19)
C31 0.024(2) 0.030(2) 0.020(2) -0.0006(17) 0.0095(17) -0.0014(17)
C32 0.025(2) 0.030(2) 0.019(2) 0.0011(17) 0.0055(17) -0.0056(18)
C33 0.025(2) 0.032(2) 0.022(2) 0.0031(18) 0.0070(18) 0.0020(18)
C34 0.026(2) 0.036(2) 0.026(2) -0.0033(19) 0.0115(18) -0.0038(19)
C35 0.039(3) 0.035(2) 0.028(2) 0.0085(19) 0.017(2) 0.002(2)
C36 0.042(3) 0.030(2) 0.038(3) 0.011(2) 0.016(2) 0.002(2)
C37 0.029(2) 0.028(2) 0.028(2) -0.0014(18) 0.0165(19) -0.0043(18)
C38 0.040(3) 0.029(2) 0.025(2) 0.0032(18) 0.008(2) 0.0001(19)
C39 0.032(2) 0.054(3) 0.029(3) -0.003(2) 0.007(2) -0.001(2)
C40 0.039(3) 0.046(3) 0.032(3) 0.005(2) 0.014(2) 0.010(2)
C41 0.040(3) 0.060(3) 0.033(3) 0.004(2) 0.010(2) 0.016(2)
C42 0.031(2) 0.051(3) 0.030(3) 0.005(2) 0.015(2) -0.001(2)
C43 0.024(2) 0.023(2) 0.019(2) -0.0013(16) 0.0035(17) 0.0014(17)
C44 0.022(2) 0.019(2) 0.020(2) -0.0007(16) -0.0012(16) 0.0024(16)
C45 0.0173(18) 0.0201(19) 0.021(2) 0.0011(16) 0.0007(16) -0.0009(15)
C46 0.0166(18) 0.0204(19) 0.019(2) -0.0031(16) 0.0033(16) 0.0004(15)
C47 0.0211(19) 0.0179(19) 0.021(2) 0.0026(16) 0.0026(16) 0.0009(15)
C48 0.0188(19) 0.023(2) 0.020(2) 0.0001(16) 0.0000(16) -0.0002(16)
C49 0.0172(19) 0.022(2) 0.021(2) 0.0003(16) 0.0014(16) 0.0040(16)
C50 0.022(2) 0.028(2) 0.028(2) -0.0006(19) 0.0032(18) 0.0009(18)
C51 0.0191(19) 0.026(2) 0.0156(19) -0.0034(16) 0.0016(16) 0.0021(16)
C52 0.0170(19) 0.0180(19) 0.033(2) 0.0039(17) 0.0018(18) -0.0010(16)
C53 0.019(2) 0.019(2) 0.028(2) -0.0001(17) 0.0039(17) -0.0002(16)
C54 0.0151(19) 0.024(2) 0.029(2) -0.0020(17) 0.0107(17) 0.0012(16)
C55 0.0188(19) 0.025(2) 0.024(2) -0.0011(17) 0.0087(17) 0.0007(16)
C56 0.017(2) 0.035(2) 0.026(2) -0.0015(18) 0.0033(17) -0.0006(17)
C57 0.018(2) 0.024(2) 0.032(2) -0.0010(18) 0.0097(18) 0.0024(16)
C58 0.023(2) 0.022(2) 0.024(2) 0.0000(17) 0.0045(17) 0.0003(16)
C59 0.024(2) 0.039(3) 0.030(3) -0.001(2) 0.010(2) -0.0021(19)
C60 0.019(2) 0.029(2) 0.032(2) -0.0032(18) 0.0050(18) 0.0000(17)
N1 0.037(2) 0.0246(18) 0.035(2) -0.0038(16) 0.0221(18) -0.0043(16)
N2 0.044(2) 0.0214(18) 0.038(2) -0.0061(16) 0.0258(19) -0.0095(16)
N3 0.0234(18) 0.046(2) 0.0211(18) 0.0038(16) 0.0119(15) 0.0029(16)
N4 0.027(2) 0.069(3) 0.030(2) 0.001(2) 0.0115(17) 0.008(2)
N5 0.0165(16) 0.0237(17) 0.0241(18) 0.0012(14) 0.0040(14) 0.0025(13)
N6 0.0218(17) 0.0265(19) 0.032(2) -0.0020(15) 0.0111(15) -0.0038(14)
N7 0.0287(19) 0.0304(19) 0.0244(19) -0.0027(15) 0.0079(16) -0.0102(15)
N8 0.0224(17) 0.0274(18) 0.0244(19) -0.0020(15) 0.0053(15) -0.0065(14)
O1 0.0262(15) 0.0219(15) 0.0275(16) 0.0048(12) 0.0066(13) 0.0073(12)
O2 0.0157(14) 0.0340(16) 0.0278(16) 0.0075(13) 0.0060(12) 0.0042(12)
O3 0.0319(16) 0.0254(16) 0.0360(18) 0.0083(13) 0.0029(14) -0.0015(13)
O4 0.0302(16) 0.0221(15) 0.0350(17) 0.0092(13) 0.0053(14) 0.0076(12)
O5 0.0221(16) 0.050(2) 0.072(3) 0.0252(19) 0.0174(17) 0.0083(15)
O6 0.0314(16) 0.0334(17) 0.0341(18) 0.0104(14) 0.0086(14) -0.0018(13)
O7 0.0253(16) 0.051(2) 0.0288(18) 0.0047(15) -0.0007(14) 0.0018(14)
O8 0.0160(13) 0.0271(15) 0.0316(16) 0.0024(12) 0.0045(12) 0.0045(11)
O9 0.0224(16) 0.075(2) 0.0326(18) 0.0002(17) 0.0115(14) -0.0006(16)
O10 0.0199(14) 0.0452(18) 0.0238(16) 0.0025(13) 0.0031(12) 0.0000(13)
O11 0.0171(15) 0.056(2) 0.0374(19) -0.0030(15) 0.0097(14) 0.0020(14)
O12 0.0329(18) 0.078(3) 0.0289(18) 0.0063(17) 0.0112(15) 0.0052(17)
Zn1 0.0163(2) 0.0202(2) 0.0239(3) 0.00331(19) 0.00710(18) 0.00194(18)
Zn2 0.0169(2) 0.0189(2) 0.0249(3) 0.00300(19) 0.00451(19) 0.00279(18)

loop_
_atom_type_symbol
_atom_type_description
_atom_type_scat_dispersion_real
_atom_type_scat_dispersion_imag
_atom_type_scat_source
C C 0.0033 0.0016 'International Tables Vol C Tables 4.2.6.8 and 6.1.1.4'
H H 0.0000 0.0000 'International Tables Vol C Tables 4.2.6.8 and 6.1.1.4'
N N 0.0061 0.0033 'International Tables Vol C Tables 4.2.6.8 and 6.1.1.4'
O O 0.0106 0.0060 'International Tables Vol C Tables 4.2.6.8 and 6.1.1.4'
Zn Zn 0.2839 1.4301 'International Tables Vol C Tables 4.2.6.8 and 6.1.1.4'

loop_
_geom_angle_atom_site_label_1
_geom_angle_atom_site_label_2
_geom_angle_atom_site_label_3
_geom_angle
_geom_angle_site_symmetry_1
_geom_angle_site_symmetry_3
C2 C1 N5 109.8(3) . .
C2 C1 H1 125.1 . .
N5 C1 H1 125.1 . .
C1 C2 N6 106.2(3) . .
C1 C2 H2 126.9 . .
N6 C2 H2 126.9 . .
N5 C3 N6 110.8(3) . .
N5 C3 H3 124.6 . .
N6 C3 H3 124.6 . .
C5 C4 C9 121.4(4) . .
C5 C4 N6 118.6(4) . .
C9 C4 N6 119.9(4) . .
C4 C5 C6 119.4(5) . .
C4 C5 H5 120.3 . .
C6 C5 H5 120.3 . .
C7 C6 C5 120.0(5) . .
C7 C6 H6 120.0 . .
C5 C6 H6 120.0 . .
C6 C7 C8 119.8(4) . .
C6 C7 C10 131.7(4) . .
C8 C7 C10 108.5(4) . .
C9 C8 C7 120.9(4) . .
C9 C8 C16 128.1(4) . .
C7 C8 C16 111.0(4) . .
C8 C9 C4 118.5(4) . .
C8 C9 H9 120.7 . .
C4 C9 H9 120.7 . .
C11 C10 C15 120.0(4) . .
C11 C10 C7 131.7(5) . .
C15 C10 C7 108.3(4) . .
C10 C11 C12 119.8(5) . .
C10 C11 H11 120.1 . .
C12 C11 H11 120.1 . .
C13 C12 C11 119.4(5) . .
C13 C12 H12 120.3 . .
C11 C12 H12 120.3 . .
C12 C13 C14 121.4(4) . .
C12 C13 N7 119.2(4) . .
C14 C13 N7 119.5(4) . .
C13 C14 C15 118.7(4) . .
C13 C14 H14 120.7 . .
C15 C14 H14 120.7 . .
C14 C15 C10 120.6(4) . .
C14 C15 C16 128.4(4) . .
C10 C15 C16 111.0(4) . .
C15 C16 C8 101.2(3) . .
C15 C16 C17 110.8(4) . .
C8 C16 C17 112.1(4) . .
C15 C16 C18 112.0(4) . .
C8 C16 C18 110.7(4) . .
C17 C16 C18 109.9(4) . .
C16 C17 H17A 109.5 . .
C16 C17 H17B 109.5 . .
H17A C17 H17B 109.5 . .
C16 C17 H17C 109.5 . .
H17A C17 H17C 109.5 . .
H17B C17 H17C 109.5 . .
C16 C18 H18A 109.5 . .
C16 C18 H18B 109.5 . .
H18A C18 H18B 109.5 . .
C16 C18 H18C 109.5 . .
H18A C18 H18C 109.5 . .
H18B C18 H18C 109.5 . .
N8 C19 N7 111.3(4) . .
N8 C19 H19 124.4 . .
N7 C19 H19 124.4 . .
C21 C20 N8 109.5(4) . .
C21 C20 H20 125.2 . .
N8 C20 H20 125.2 . .
C20 C21 N7 106.2(4) . .
C20 C21 H21 126.9 . .
N7 C21 H21 126.9 . .
N1 C22 C23 109.8(4) . .
N1 C22 H22 125.1 . .
C23 C22 H22 125.1 . .
C22 C23 N2 106.1(4) . .
C22 C23 H23 127.0 . .
N2 C23 H23 127.0 . .
N1 C24 N2 112.2(4) . .
N1 C24 H24 123.9 . .
N2 C24 H24 123.9 . .
C30 C25 C26 121.9(4) . .
C30 C25 N2 119.4(4) . .
C26 C25 N2 118.6(4) . .
C27 C26 C25 119.6(4) . .
C27 C26 H26 120.2 . .
C25 C26 H26 120.2 . .
C26 C27 C28 119.5(4) . .
C26 C27 H27 120.3 . .
C28 C27 H27 120.3 . .
C27 C28 C29 120.4(4) . .
C27 C28 C37 131.3(4) . .
C29 C28 C37 108.3(4) . .
C30 C29 C28 120.8(4) . .
C30 C29 C31 127.7(4) . .
C28 C29 C31 111.5(3) . .
C25 C30 C29 117.9(4) . .
C25 C30 H30 121.1 . .
C29 C30 H30 121.1 . .
C29 C31 C32 100.6(3) . .
C29 C31 C38 110.8(3) . .
C32 C31 C38 111.3(3) . .
C29 C31 C39 112.4(3) . .
C32 C31 C39 111.5(3) . .
C38 C31 C39 109.9(4) . .
C33 C32 C37 121.0(4) . .
C33 C32 C31 127.3(4) . .
C37 C32 C31 111.7(3) . .
C32 C33 C34 117.9(4) . .
C32 C33 H33 121.1 . .
C34 C33 H33 121.1 . .
C35 C34 C33 121.7(4) . .
C35 C34 N3 119.6(4) . .
C33 C34 N3 118.7(4) . .
C36 C35 C34 120.0(4) . .
C36 C35 H35 120.0 . .
C34 C35 H35 120.0 . .
C35 C36 C37 119.3(4) . .
C35 C36 H36 120.4 . .
C37 C36 H36 120.4 . .
C32 C37 C36 120.1(4) . .
C32 C37 C28 107.9(4) . .
C36 C37 C28 131.9(4) . .
C31 C38 H38A 109.5 . .
C31 C38 H38B 109.5 . .
H38A C38 H38B 109.5 . .
C31 C38 H38C 109.5 . .
H38A C38 H38C 109.5 . .
H38B C38 H38C 109.5 . .
C31 C39 H39A 109.5 . .
C31 C39 H39B 109.5 . .
H39A C39 H39B 109.5 . .
C31 C39 H39C 109.5 . .
H39A C39 H39C 109.5 . .
H39B C39 H39C 109.5 . .
C41 C40 N3 106.0(4) . .
C41 C40 H40 127.0 . .
N3 C40 H40 127.0 . .
C40 C41 N4 109.8(4) . .
C40 C41 H41 125.1 . .
N4 C41 H41 125.1 . .
N4 C42 N3 110.4(4) . .
N4 C42 H42 124.8 . .
N3 C42 H42 124.8 . .
O3 C43 O4 124.4(4) . .
O3 C43 C44 120.2(3) . .
O4 C43 C44 115.4(3) . .
C49 C44 C45 119.7(3) . .
C49 C44 C43 121.4(3) . .
C45 C44 C43 118.9(3) . .
C46 C45 C44 120.4(3) . .
C46 C45 H45 119.8 . .
C44 C45 H45 119.8 . .
C45 C46 C47 119.6(3) . .
C45 C46 C51 119.9(3) . .
C47 C46 C51 120.5(3) . .
C48 C47 C46 119.9(3) . .
C48 C47 H47 120.0 . .
C46 C47 H47 120.0 . .
C47 C48 C49 120.2(3) . .
C47 C48 C50 118.2(3) . .
C49 C48 C50 121.6(3) . .
C44 C49 C48 120.1(3) . .
C44 C49 H49 120.0 . .
C48 C49 H49 120.0 . .
O6 C50 O5 123.4(4) . .
O6 C50 C48 123.4(4) . .
O5 C50 C48 113.2(3) . .
O1 C51 O2 124.6(3) . .
O1 C51 C46 117.8(3) . .
O2 C51 C46 117.6(3) . .
O7 C52 O8 125.4(4) . .
O7 C52 C53 119.8(4) . .
O8 C52 C53 114.8(4) . .
C58 C53 C54 119.1(4) . .
C58 C53 C52 119.2(4) . .
C54 C53 C52 121.6(3) . .
C55 C54 C53 121.1(3) . .
C55 C54 H54 119.5 . .
C53 C54 H54 119.5 . .
C54 C55 C56 119.2(4) . .
C54 C55 C60 120.0(3) . .
C56 C55 C60 120.8(4) . .
C57 C56 C55 120.4(4) . .
C57 C56 H56 119.8 . .
C55 C56 H56 119.8 . .
C56 C57 C58 119.5(4) . .
C56 C57 C59 121.1(4) . .
C58 C57 C59 119.3(4) . .
C53 C58 C57 120.7(4) . .
C53 C58 H58 119.6 . .
C57 C58 H58 119.6 . .
O11 C59 O12 124.9(4) . .
O11 C59 C57 122.1(4) . .
O12 C59 C57 112.9(4) . .
O9 C60 O10 123.8(4) . .
O9 C60 C55 120.1(4) . .
O10 C60 C55 116.1(3) . .
C24 N1 C22 105.4(3) . .
C24 N1 Zn1 126.5(3) . .
C22 N1 Zn1 128.2(3) . .
C24 N2 C23 106.5(4) . .
C24 N2 C25 125.8(3) . .
C23 N2 C25 126.9(4) . .
C42 N3 C40 107.3(4) . .
C42 N3 C34 125.5(4) . .
C40 N3 C34 127.2(4) . .
C42 N4 C41 106.6(4) . .
C3 N5 C1 105.6(3) . .
C3 N5 Zn2 126.8(3) . .
C1 N5 Zn2 125.4(3) . .
C3 N6 C2 107.5(3) . .
C3 N6 C4 125.9(3) . .
C2 N6 C4 126.5(3) . .
C19 N7 C21 107.0(3) . .
C19 N7 C13 126.3(4) . .
C21 N7 C13 126.7(4) . .
C19 N8 C20 106.0(3) . .
C19 N8 Zn2 129.0(3) . 2_647
C20 N8 Zn2 124.9(3) . 2_647
C51 O1 Zn1 126.0(2) . .
C51 O2 Zn1 122.7(2) . 3_657
C43 O4 Zn2 109.5(2) . .
C52 O8 Zn2 119.3(3) . .
C60 O10 Zn1 112.8(3) . 2_747
O10 Zn1 O1 116.78(12) 2_757 .
O10 Zn1 O2 98.85(11) 2_757 3_657
O1 Zn1 O2 117.15(12) . 3_657
O10 Zn1 N1 116.93(14) 2_757 .
O1 Zn1 N1 98.94(13) . .
O2 Zn1 N1 108.94(14) 3_657 .
O8 Zn2 O4 109.81(12) . .
O8 Zn2 N5 104.33(12) . .
O4 Zn2 N5 121.53(13) . .
O8 Zn2 N8 96.73(12) . 2_657
O4 Zn2 N8 112.55(12) . 2_657
N5 Zn2 N8 108.73(13) . 2_657

loop_
_geom_bond_atom_site_label_1
_geom_bond_atom_site_label_2
_geom_bond_distance
_geom_bond_site_symmetry_2
C1 C2 1.345(6) .
C1 N5 1.376(5) .
C1 H1 0.9300 .
C2 N6 1.374(5) .
C2 H2 0.9300 .
C3 N5 1.327(5) .
C3 N6 1.340(5) .
C3 H3 0.9300 .
C4 C5 1.367(6) .
C4 C9 1.386(5) .
C4 N6 1.435(5) .
C5 C6 1.396(7) .
C5 H5 0.9300 .
C6 C7 1.374(7) .
C6 H6 0.9300 .
C7 C8 1.383(6) .
C7 C10 1.469(6) .
C8 C9 1.381(6) .
C8 C16 1.521(5) .
C9 H9 0.9300 .
C10 C11 1.368(7) .
C10 C15 1.391(6) .
C11 C12 1.396(7) .
C11 H11 0.9300 .
C12 C13 1.376(6) .
C12 H12 0.9300 .
C13 C14 1.379(6) .
C13 N7 1.437(5) .
C14 C15 1.382(5) .
C14 H14 0.9300 .
C15 C16 1.514(5) .
C16 C17 1.522(6) .
C16 C18 1.524(6) .
C17 H17A 0.9600 .
C17 H17B 0.9600 .
C17 H17C 0.9600 .
C18 H18A 0.9600 .
C18 H18B 0.9600 .
C18 H18C 0.9600 .
C19 N8 1.306(5) .
C19 N7 1.344(5) .
C19 H19 0.9300 .
C20 C21 1.345(6) .
C20 N8 1.373(5) .
C20 H20 0.9300 .
C21 N7 1.373(5) .
C21 H21 0.9300 .
C22 N1 1.354(6) .
C22 C23 1.356(7) .
C22 H22 0.9300 .
C23 N2 1.363(6) .
C23 H23 0.9300 .
C24 N1 1.308(5) .
C24 N2 1.333(5) .
C24 H24 0.9300 .
C25 C30 1.383(6) .
C25 C26 1.395(6) .
C25 N2 1.429(5) .
C26 C27 1.381(6) .
C26 H26 0.9300 .
C27 C28 1.382(6) .
C27 H27 0.9300 .
C28 C29 1.396(6) .
C28 C37 1.464(5) .
C29 C30 1.390(5) .
C29 C31 1.508(5) .
C30 H30 0.9300 .
C31 C32 1.519(5) .
C31 C38 1.527(6) .
C31 C39 1.539(6) .
C32 C33 1.386(5) .
C32 C37 1.390(6) .
C33 C34 1.390(6) .
C33 H33 0.9300 .
C34 C35 1.387(6) .
C34 N3 1.435(5) .
C35 C36 1.375(6) .
C35 H35 0.9300 .
C36 C37 1.396(6) .
C36 H36 0.9300 .
C38 H38A 0.9600 .
C38 H38B 0.9600 .
C38 H38C 0.9600 .
C39 H39A 0.9600 .
C39 H39B 0.9600 .
C39 H39C 0.9600 .
C40 C41 1.349(6) .
C40 N3 1.377(6) .
C40 H40 0.9300 .
C41 N4 1.362(6) .
C41 H41 0.9300 .
C42 N4 1.320(6) .
C42 N3 1.348(5) .
C42 H42 0.9300 .
C43 O3 1.231(5) .
C43 O4 1.279(5) .
C43 C44 1.507(5) .
C44 C49 1.387(5) .
C44 C45 1.389(5) .
C45 C46 1.387(5) .
C45 H45 0.9300 .
C46 C47 1.396(5) .
C46 C51 1.496(5) .
C47 C48 1.382(5) .
C47 H47 0.9300 .
C48 C49 1.389(5) .
C48 C50 1.502(5) .
C49 H49 0.9300 .
C50 O6 1.201(5) .
C50 O5 1.332(5) .
C51 O1 1.260(4) .
C51 O2 1.262(4) .
C52 O7 1.237(5) .
C52 O8 1.277(4) .
C52 C53 1.496(5) .
C53 C58 1.386(5) .
C53 C54 1.394(6) .
C54 C55 1.389(5) .
C54 H54 0.9300 .
C55 C56 1.395(5) .
C55 C60 1.498(6) .
C56 C57 1.391(6) .
C56 H56 0.9300 .
C57 C58 1.397(5) .
C57 C59 1.502(5) .
C58 H58 0.9300 .
C59 O11 1.219(5) .
C59 O12 1.301(5) .
C60 O9 1.233(5) .
C60 O10 1.275(5) .
N1 Zn1 1.984(3) .
N5 Zn2 2.008(3) .
N8 Zn2 2.024(3) 2_647
O1 Zn1 1.961(3) .
O2 Zn1 1.975(3) 3_657
O4 Zn2 1.956(3) .
O8 Zn2 1.952(3) .
O10 Zn1 1.941(3) 2_747
Zn1 O10 1.941(3) 2_757
Zn1 O2 1.975(3) 3_657
Zn2 N8 2.024(3) 2_657

loop_
_geom_torsion_atom_site_label_1
_geom_torsion_atom_site_label_2
_geom_torsion_atom_site_label_3
_geom_torsion_atom_site_label_4
_geom_torsion
_geom_torsion_site_symmetry_4
N5 C1 C2 N6 -0.8(5) .
C9 C4 C5 C6 0.5(11) .
N6 C4 C5 C6 -176.1(7) .
C4 C5 C6 C7 0.1(13) .
C5 C6 C7 C8 0.2(13) .
C5 C6 C7 C10 178.9(8) .
C6 C7 C8 C9 -1.0(10) .
C10 C7 C8 C9 180.0(5) .
C6 C7 C8 C16 177.6(7) .
C10 C7 C8 C16 -1.5(7) .
C7 C8 C9 C4 1.5(7) .
C16 C8 C9 C4 -176.8(4) .
C5 C4 C9 C8 -1.2(8) .
N6 C4 C9 C8 175.3(4) .
C6 C7 C10 C11 4.5(14) .
C8 C7 C10 C11 -176.6(8) .
C6 C7 C10 C15 -177.0(8) .
C8 C7 C10 C15 1.9(7) .
C15 C10 C11 C12 2.6(11) .
C7 C10 C11 C12 -179.0(7) .
C10 C11 C12 C13 -1.8(11) .
C11 C12 C13 C14 0.5(9) .
C11 C12 C13 N7 -178.7(6) .
C12 C13 C14 C15 0.0(7) .
N7 C13 C14 C15 179.1(4) .
C13 C14 C15 C10 0.9(7) .
C13 C14 C15 C16 -178.4(4) .
C11 C10 C15 C14 -2.2(9) .
C7 C10 C15 C14 179.1(5) .
C11 C10 C15 C16 177.2(6) .
C7 C10 C15 C16 -1.5(7) .
C14 C15 C16 C8 180.0(4) .
C10 C15 C16 C8 0.7(5) .
C14 C15 C16 C17 60.9(6) .
C10 C15 C16 C17 -118.4(5) .
C14 C15 C16 C18 -62.1(6) .
C10 C15 C16 C18 118.6(5) .
C9 C8 C16 C15 178.9(4) .
C7 C8 C16 C15 0.5(5) .
C9 C8 C16 C17 -63.0(6) .
C7 C8 C16 C17 118.6(5) .
C9 C8 C16 C18 60.1(6) .
C7 C8 C16 C18 -118.3(5) .
N8 C20 C21 N7 -0.1(5) .
N1 C22 C23 N2 2.1(10) .
C30 C25 C26 C27 -0.9(7) .
N2 C25 C26 C27 -176.5(4) .
C25 C26 C27 C28 3.0(7) .
C26 C27 C28 C29 -3.3(7) .
C26 C27 C28 C37 174.5(4) .
C27 C28 C29 C30 1.6(6) .
C37 C28 C29 C30 -176.7(4) .
C27 C28 C29 C31 178.7(4) .
C37 C28 C29 C31 0.4(5) .
C26 C25 C30 C29 -0.8(6) .
N2 C25 C30 C29 174.8(4) .
C28 C29 C30 C25 0.4(6) .
C31 C29 C30 C25 -176.2(4) .
C30 C29 C31 C32 177.1(4) .
C28 C29 C31 C32 0.2(4) .
C30 C29 C31 C38 59.3(5) .
C28 C29 C31 C38 -117.6(4) .
C30 C29 C31 C39 -64.1(5) .
C28 C29 C31 C39 119.0(4) .
C29 C31 C32 C33 -179.0(4) .
C38 C31 C32 C33 -61.6(5) .
C39 C31 C32 C33 61.6(5) .
C29 C31 C32 C37 -0.9(4) .
C38 C31 C32 C37 116.6(4) .
C39 C31 C32 C37 -120.3(4) .
C37 C32 C33 C34 -1.2(6) .
C31 C32 C33 C34 176.8(4) .
C32 C33 C34 C35 -0.5(6) .
C32 C33 C34 N3 179.2(4) .
C33 C34 C35 C36 2.1(7) .
N3 C34 C35 C36 -177.6(4) .
C34 C35 C36 C37 -2.1(7) .
C33 C32 C37 C36 1.2(6) .
C31 C32 C37 C36 -177.0(4) .
C33 C32 C37 C28 179.4(4) .
C31 C32 C37 C28 1.1(5) .
C35 C36 C37 C32 0.4(7) .
C35 C36 C37 C28 -177.2(4) .
C27 C28 C37 C32 -179.0(5) .
C29 C28 C37 C32 -1.0(5) .
C27 C28 C37 C36 -1.1(8) .
C29 C28 C37 C36 176.9(5) .
N3 C40 C41 N4 -0.9(6) .
O3 C43 C44 C49 -168.8(4) .
O4 C43 C44 C49 10.5(5) .
O3 C43 C44 C45 13.1(6) .
O4 C43 C44 C45 -167.6(4) .
C49 C44 C45 C46 -0.2(6) .
C43 C44 C45 C46 177.9(3) .
C44 C45 C46 C47 1.4(6) .
C44 C45 C46 C51 -178.5(3) .
C45 C46 C47 C48 -0.9(6) .
C51 C46 C47 C48 179.0(3) .
C46 C47 C48 C49 -0.8(6) .
C46 C47 C48 C50 177.4(4) .
C45 C44 C49 C48 -1.5(6) .
C43 C44 C49 C48 -179.6(3) .
C47 C48 C49 C44 2.0(6) .
C50 C48 C49 C44 -176.2(4) .
C47 C48 C50 O6 -2.0(6) .
C49 C48 C50 O6 176.2(4) .
C47 C48 C50 O5 178.4(4) .
C49 C48 C50 O5 -3.4(6) .
C45 C46 C51 O1 -172.9(3) .
C47 C46 C51 O1 7.3(6) .
C45 C46 C51 O2 6.8(5) .
C47 C46 C51 O2 -173.0(3) .
O7 C52 C53 C58 11.5(6) .
O8 C52 C53 C58 -168.9(3) .
O7 C52 C53 C54 -167.3(4) .
O8 C52 C53 C54 12.3(5) .
C58 C53 C54 C55 0.1(6) .
C52 C53 C54 C55 179.0(4) .
C53 C54 C55 C56 1.0(6) .
C53 C54 C55 C60 -177.4(4) .
C54 C55 C56 C57 -1.7(6) .
C60 C55 C56 C57 176.6(4) .
C55 C56 C57 C58 1.4(6) .
C55 C56 C57 C59 -173.9(4) .
C54 C53 C58 C57 -0.5(6) .
C52 C53 C58 C57 -179.4(3) .
C56 C57 C58 C53 -0.2(6) .
C59 C57 C58 C53 175.1(4) .
C56 C57 C59 O11 2.8(7) .
C58 C57 C59 O11 -172.5(4) .
C56 C57 C59 O12 -178.3(4) .
C58 C57 C59 O12 6.4(6) .
C54 C55 C60 O9 10.1(6) .
C56 C55 C60 O9 -168.2(4) .
C54 C55 C60 O10 -171.4(4) .
C56 C55 C60 O10 10.3(6) .
N2 C24 N1 C22 2.1(6) .
N2 C24 N1 Zn1 -176.6(3) .
C23 C22 N1 C24 -2.6(8) .
C23 C22 N1 Zn1 176.1(5) .
N1 C24 N2 C23 -0.8(6) .
N1 C24 N2 C25 -171.0(4) .
C22 C23 N2 C24 -0.8(8) .
C22 C23 N2 C25 169.2(6) .
C30 C25 N2 C24 -45.9(6) .
C26 C25 N2 C24 129.9(5) .
C30 C25 N2 C23 146.0(6) .
C26 C25 N2 C23 -38.3(8) .
N4 C42 N3 C40 -0.6(5) .
N4 C42 N3 C34 177.7(4) .
C41 C40 N3 C42 0.9(5) .
C41 C40 N3 C34 -177.4(4) .
C35 C34 N3 C42 34.1(6) .
C33 C34 N3 C42 -145.6(4) .
C35 C34 N3 C40 -147.9(5) .
C33 C34 N3 C40 32.4(6) .
N3 C42 N4 C41 0.0(5) .
C40 C41 N4 C42 0.5(6) .
N6 C3 N5 C1 0.1(5) .
N6 C3 N5 Zn2 -163.7(3) .
C2 C1 N5 C3 0.5(5) .
C2 C1 N5 Zn2 164.5(3) .
N5 C3 N6 C2 -0.6(5) .
N5 C3 N6 C4 -176.6(4) .
C1 C2 N6 C3 0.9(5) .
C1 C2 N6 C4 176.8(4) .
C5 C4 N6 C3 150.3(6) .
C9 C4 N6 C3 -26.3(7) .
C5 C4 N6 C2 -24.9(8) .
C9 C4 N6 C2 158.4(4) .
N8 C19 N7 C21 -0.6(5) .
N8 C19 N7 C13 178.5(4) .
C20 C21 N7 C19 0.4(5) .
C20 C21 N7 C13 -178.6(4) .
C12 C13 N7 C19 140.6(5) .
C14 C13 N7 C19 -38.6(7) .
C12 C13 N7 C21 -40.5(7) .
C14 C13 N7 C21 140.3(5) .
N7 C19 N8 C20 0.5(5) .
N7 C19 N8 Zn2 -176.2(3) 2_647
C21 C20 N8 C19 -0.2(5) .
C21 C20 N8 Zn2 176.7(3) 2_647
O2 C51 O1 Zn1 45.3(5) .
C46 C51 O1 Zn1 -135.0(3) .
O1 C51 O2 Zn1 27.1(5) 3_657
C46 C51 O2 Zn1 -152.5(3) 3_657
O3 C43 O4 Zn2 -10.4(5) .
C44 C43 O4 Zn2 170.3(3) .
O7 C52 O8 Zn2 -1.2(5) .
C53 C52 O8 Zn2 179.1(2) .
O9 C60 O10 Zn1 -4.4(5) 2_747
C55 C60 O10 Zn1 177.1(3) 2_747
C51 O1 Zn1 O10 23.6(3) 2_757
C51 O1 Zn1 O2 -93.3(3) 3_657
C51 O1 Zn1 N1 150.0(3) .
C24 N1 Zn1 O10 131.5(3) 2_757
C22 N1 Zn1 O10 -46.9(6) 2_757
C24 N1 Zn1 O1 5.3(4) .
C22 N1 Zn1 O1 -173.2(6) .
C24 N1 Zn1 O2 -117.6(4) 3_657
C22 N1 Zn1 O2 64.0(6) 3_657
C52 O8 Zn2 O4 -60.2(3) .
C52 O8 Zn2 N5 71.6(3) .
C52 O8 Zn2 N8 -177.1(3) 2_657
C43 O4 Zn2 O8 -160.8(3) .
C43 O4 Zn2 N5 77.3(3) .
C43 O4 Zn2 N8 -54.2(3) 2_657
C3 N5 Zn2 O8 116.9(3) .
C1 N5 Zn2 O8 -43.8(3) .
C3 N5 Zn2 O4 -118.6(3) .
C1 N5 Zn2 O4 80.7(3) .
C3 N5 Zn2 N8 14.5(4) 2_657
C1 N5 Zn2 N8 -146.2(3) 2_657
